data_7110946
loop_
_publ_author_name
'Long, De-Liang'
'Blake, Alexander J.'
'Champness, Neil R.'
'Schr\"oder, Martin'

_publ_section_title
;
 Lanthanide co-ordination frameworks of
 4,4&#x2032;-bipyridine-N,N&#x2032;-dioxide
;
_journal_issue 15
_journal_name_full 'Chemical Communications'
_journal_page_first 1369
_journal_paper_doi 10.1039/b002363i
_journal_year 2000
_chemical_formula_sum 'C20 H17 N7 O13.5 Sm'
_chemical_formula_weight 721.76
_chemical_name_systematic ?
_space_group_IT_number 60
_symmetry_cell_setting orthorhombic
_symmetry_space_group_name_Hall '-P 2n 2ab'
_symmetry_space_group_name_H-M 'P b c n'
_atom_sites_solution_hydrogens geom
_atom_sites_solution_primary direct
_atom_sites_solution_secondary 'difference Fourier synthesis'
_audit_creation_method SHELXL-97
_cell_angle_alpha 90.00
_cell_angle_beta 90.00
_cell_angle_gamma 90.00
_cell_formula_units_Z 8
_cell_length_a 16.529(4)
_cell_length_b 17.616(5)
_cell_length_c 17.244(5)
_cell_measurement_reflns_used 35
_cell_measurement_temperature 150(2)
_cell_measurement_theta_max 34
_cell_measurement_theta_min 25
_cell_volume 5021(2)
_computing_cell_refinement 'Stoe STADI4'
_computing_data_collection 'Stoe STADI4 v1.07 (Stoe & Cie,1997a)'
_computing_data_reduction 'X-RED v1.09 (Stoe & Cie, 1997b)'
_computing_molecular_graphics 'SHELXTL/PC v5.03 (Sheldrick, 1994)'
_computing_publication_material SHELXL-97
_computing_structure_refinement 'SHELXL-97 (Sheldrick, 1997)'
_computing_structure_solution 'SHELXS-97 (Sheldrick, 1990)'
_diffrn_ambient_temperature 150(2)
_diffrn_detector_area_resol_mean MoK\a
_diffrn_measured_fraction_theta_full 0.997
_diffrn_measured_fraction_theta_max 0.997
_diffrn_measurement_device_type 'Stoe Stadi-4 four-circle'
_diffrn_measurement_method omega/theta
_diffrn_radiation_monochromator graphite
_diffrn_radiation_source 'fine-focus sealed tube'
_diffrn_radiation_type MoK\a
_diffrn_radiation_wavelength 0.71073
_diffrn_reflns_av_R_equivalents 0
_diffrn_reflns_av_sigmaI/netI 0.018
_diffrn_reflns_limit_h_max 20
_diffrn_reflns_limit_h_min 0
_diffrn_reflns_limit_k_max 0
_diffrn_reflns_limit_k_min -21
_diffrn_reflns_limit_l_max 21
_diffrn_reflns_limit_l_min 0
_diffrn_reflns_number 4919
_diffrn_reflns_theta_full 25.99
_diffrn_reflns_theta_max 25.99
_diffrn_reflns_theta_min 2.60
_diffrn_standards_decay_% 'random variation +/-2.6'
_diffrn_standards_interval_time 60
_diffrn_standards_number 3
_exptl_absorpt_coefficient_mu 2.424
_exptl_absorpt_correction_T_max 0.541
_exptl_absorpt_correction_T_min 0.357
_exptl_absorpt_correction_type numerical
_exptl_absorpt_process_details 'X-RED (Stoe & Cie, 1997b)'
_exptl_crystal_colour 'Pale yellow'
_exptl_crystal_density_diffrn 1.907
_exptl_crystal_density_method 'not measured'
_exptl_crystal_description block
_exptl_crystal_F_000 2848
_exptl_crystal_size_max 0.54
_exptl_crystal_size_mid 0.51
_exptl_crystal_size_min 0.31
_refine_diff_density_max 1.11
_refine_diff_density_min -1.12
_refine_diff_density_rms 0.10
_refine_ls_extinction_coef 0.00035(4)
_refine_ls_extinction_expression Fc^*^=kFc[1+0.001xFc^2^\l^3^/sin(2\q)]^-1/4^
_refine_ls_extinction_method SHELXL
_refine_ls_goodness_of_fit_ref 1.165
_refine_ls_hydrogen_treatment 'riding model'
_refine_ls_matrix_type full
_refine_ls_number_parameters 375
_refine_ls_number_reflns 4919
_refine_ls_number_restraints 0
_refine_ls_restrained_S_all 1.165
_refine_ls_R_factor_all 0.0438
_refine_ls_R_factor_gt 0.0329
_refine_ls_shift/su_max 0.001
_refine_ls_shift/su_mean 0.000
_refine_ls_structure_factor_coef Fsqd
_refine_ls_weighting_details 'calc w=1/[\s^2^(Fo^2^)+(0.025P)^2^+17.34P] where P=(Fo^2^+2Fc^2^)/3'
_refine_ls_weighting_scheme calc
_refine_ls_wR_factor_gt 0.0686
_refine_ls_wR_factor_ref 0.0772
_reflns_number_gt 4144
_reflns_number_total 4919
_reflns_threshold_expression >2sigma(I)
_cod_data_source_file b002363isup1.cif
_cod_data_source_block SMPYON
_cod_depositor_comments
;
The following automatic conversions were performed:
'_atom_site_symetry_multiplicity' tag replaced with
'_atom_site_symmetry_multiplicity'.

Automatic conversion script
Id: cif_correct_tags 1440 2010-10-19 06:21:57Z saulius 

The following automatic conversions were performed:

'_symmetry_cell_setting' value 'Orthorhombic' changed to
'orthorhombic' according to
/home/saulius/struct/CIF-dictionaries/cif_core.dic dictionary named
'cif_core.dic' version 2.4.2 from
2011-04-26.

'_exptl_absorpt_correction_type' value 'Numerical'
changed to 'numerical' according to
/home/saulius/struct/CIF-dictionaries/cif_core.dic dictionary named
'cif_core.dic' version 2.4.2 from 2011-04-26.

Automatic conversion script
Id: cif_fix_values 1891 2012-01-12 08:04:46Z andrius 

The following automatic conversions were performed:

'_atom_sites_solution_hydrogens' value 'placed geometrically' was
changed to 'geom'.

Automatic conversion script
Id: cif_fix_values 6452 2018-10-05 10:23:21Z andrius 
;
_cod_original_sg_symbol_H-M Pbcn
_cod_database_code 7110946

loop_
_symmetry_equiv_pos_as_xyz
'x, y, z'
'-x+1/2, -y+1/2, z+1/2'
'-x, y, -z+1/2'
'x+1/2, -y+1/2, -z'
'-x, -y, -z'
'x-1/2, y-1/2, -z-1/2'
'x, -y, z-1/2'
'-x-1/2, y-1/2, z'

loop_
_atom_site_label
_atom_site_type_symbol
_atom_site_fract_x
_atom_site_fract_y
_atom_site_fract_z
_atom_site_U_iso_or_equiv
_atom_site_adp_type
_atom_site_occupancy
_atom_site_symmetry_multiplicity
_atom_site_calc_flag
_atom_site_refinement_flags
_atom_site_disorder_assembly
_atom_site_disorder_group
Sm Sm 0.254063(12) 0.279345(10) 0.141298(11) 0.01643(8) Uani 1 1 d . . .
O1 O 0.12550(17) 0.34804(15) 0.11639(17) 0.0222(6) Uani 1 1 d . . .
O2 O 0.26528(17) 0.37142(16) 0.23810(17) 0.0244(7) Uani 1 1 d . . .
O3 O 0.15355(19) 0.24587(16) 0.24345(17) 0.0248(7) Uani 1 1 d . . .
O4 O 0.17994(17) 0.19896(15) 0.05124(16) 0.0210(6) Uani 1 1 d . . .
O11 O 0.2620(2) 0.13843(17) 0.17795(18) 0.0321(8) Uani 1 1 d . . .
O12 O 0.3307(2) 0.21295(18) 0.2517(2) 0.0419(9) Uani 1 1 d . . .
O13 O 0.3411(4) 0.0897(2) 0.2641(3) 0.110(3) Uani 1 1 d . . .
O21 O 0.3811(2) 0.21155(17) 0.0885(2) 0.0312(7) Uani 1 1 d . . .
O22 O 0.40292(18) 0.32231(16) 0.13713(19) 0.0285(7) Uani 1 1 d . . .
O23 O 0.5019(2) 0.26066(19) 0.0825(2) 0.0443(9) Uani 1 1 d . . .
O31 O 0.2790(2) 0.31584(16) 0.00195(18) 0.0277(7) Uani 1 1 d . . .
O32 O 0.28519(19) 0.41261(16) 0.07772(18) 0.0275(7) Uani 1 1 d . . .
O33 O 0.3183(2) 0.4252(2) -0.0431(2) 0.0445(9) Uani 1 1 d . . .
N1 N 0.3110(3) 0.1461(2) 0.2329(3) 0.0512(14) Uani 1 1 d . A .
N2 N 0.4314(2) 0.2644(2) 0.1023(2) 0.0274(8) Uani 1 1 d . . .
N3 N 0.2950(2) 0.3858(2) 0.0106(2) 0.0244(8) Uani 1 1 d . . .
N10 N 0.1181(2) 0.40564(19) 0.06738(19) 0.0195(7) Uani 1 1 d . . .
N20 N 0.3227(2) 0.41477(18) 0.26853(18) 0.0179(7) Uani 1 1 d . . .
N30 N 0.1400(2) 0.2974(2) 0.2985(2) 0.0224(8) Uani 1 1 d . . .
N40 N 0.1198(2) 0.15349(18) 0.07354(19) 0.0178(7) Uani 1 1 d . . .
C11 C 0.1266(3) 0.4770(2) 0.0939(2) 0.0232(9) Uani 1 1 d . . .
H11A H 0.1336 0.4859 0.1478 0.028 Uiso 1 1 calc R . .
C12 C 0.1251(3) 0.5372(2) 0.0431(3) 0.0253(9) Uani 1 1 d . . .
H12A H 0.1313 0.5874 0.0623 0.030 Uiso 1 1 calc R . .
C13 C 0.1146(3) 0.5253(2) -0.0360(2) 0.0209(9) Uani 1 1 d . . .
C14 C 0.1024(3) 0.4506(2) -0.0604(2) 0.0243(9) Uani 1 1 d . . .
H14A H 0.0930 0.4406 -0.1137 0.029 Uiso 1 1 calc R . .
C15 C 0.1036(3) 0.3916(2) -0.0087(2) 0.0233(9) Uani 1 1 d . . .
H15A H 0.0944 0.3412 -0.0261 0.028 Uiso 1 1 calc R . .
C21 C 0.3790(3) 0.3845(2) 0.3155(3) 0.0266(10) Uani 1 1 d . . .
H21A H 0.3798 0.3314 0.3247 0.032 Uiso 1 1 calc R . .
C22 C 0.4354(3) 0.4308(2) 0.3500(3) 0.0250(9) Uani 1 1 d . . .
H22A H 0.4750 0.4090 0.3830 0.030 Uiso 1 1 calc R . .
C23 C 0.4357(2) 0.5092(2) 0.3375(2) 0.0170(8) Uani 1 1 d . . .
C24 C 0.3761(3) 0.5374(2) 0.2884(3) 0.0225(9) Uani 1 1 d . . .
H24A H 0.3736 0.5903 0.2782 0.027 Uiso 1 1 calc R . .
C25 C 0.3205(3) 0.4896(2) 0.2544(3) 0.0244(9) Uani 1 1 d . . .
H25A H 0.2803 0.5097 0.2207 0.029 Uiso 1 1 calc R . .
C31 C 0.1782(3) 0.2921(2) 0.3674(2) 0.0261(9) Uani 1 1 d . . .
H31A H 0.2116 0.2494 0.3779 0.031 Uiso 1 1 calc R . .
C32 C 0.1694(3) 0.3476(2) 0.4226(2) 0.0244(9) Uani 1 1 d . . .
H32A H 0.1963 0.3428 0.4710 0.029 Uiso 1 1 calc R . .
C33 C 0.1213(2) 0.4111(2) 0.4080(2) 0.0209(9) Uani 1 1 d . . .
C34 C 0.0811(3) 0.4134(3) 0.3369(3) 0.0276(10) Uani 1 1 d . . .
H34A H 0.0461 0.4547 0.3254 0.033 Uiso 1 1 calc R . .
C35 C 0.0917(3) 0.3569(3) 0.2837(2) 0.0275(10) Uani 1 1 d . . .
H35A H 0.0644 0.3597 0.2353 0.033 Uiso 1 1 calc R . .
C41 C 0.1279(3) 0.0777(2) 0.0675(3) 0.0249(9) Uani 1 1 d . . .
H41A H 0.1754 0.0569 0.0450 0.030 Uiso 1 1 calc R . .
C42 C 0.0677(3) 0.0302(2) 0.0937(3) 0.0233(9) Uani 1 1 d . . .
H42A H 0.0741 -0.0232 0.0889 0.028 Uiso 1 1 calc R . .
C43 C -0.0025(2) 0.0592(2) 0.1271(2) 0.0179(8) Uani 1 1 d . . .
C44 C -0.0102(3) 0.1382(2) 0.1290(3) 0.0250(9) Uani 1 1 d . . .
H44A H -0.0582 0.1604 0.1492 0.030 Uiso 1 1 calc R . .
C45 C 0.0506(3) 0.1840(2) 0.1020(3) 0.0237(9) Uani 1 1 d . . .
H45A H 0.0442 0.2376 0.1032 0.028 Uiso 1 1 calc R . .
O1W O 0.5000 0.0607(13) 0.2500 0.143(6) Uiso 0.591(15) 2 d SP A 1
O1W' O 0.5000 0.1365(19) 0.2500 0.143(6) Uiso 0.409(15) 2 d SP A 2

loop_
_atom_site_aniso_label
_atom_site_aniso_U_11
_atom_site_aniso_U_22
_atom_site_aniso_U_33
_atom_site_aniso_U_23
_atom_site_aniso_U_13
_atom_site_aniso_U_12
Sm 0.02063(12) 0.01213(11) 0.01653(11) -0.00157(8) 0.00068(9) -0.00487(8)
O1 0.0266(15) 0.0158(14) 0.0242(15) 0.0028(12) 0.0020(12) -0.0030(12)
O2 0.0233(16) 0.0239(15) 0.0260(16) -0.0090(12) -0.0001(12) -0.0108(12)
O3 0.0329(17) 0.0224(14) 0.0192(15) -0.0054(12) 0.0039(13) -0.0089(13)
O4 0.0207(15) 0.0187(14) 0.0237(15) -0.0017(12) 0.0049(12) -0.0104(12)
O11 0.051(2) 0.0192(15) 0.0262(16) 0.0018(13) -0.0097(16) -0.0096(14)
O12 0.063(2) 0.0283(17) 0.0344(18) 0.0019(16) -0.0171(18) -0.0140(17)
O13 0.187(7) 0.038(2) 0.106(4) 0.037(3) -0.100(5) -0.025(3)
O21 0.0325(17) 0.0203(16) 0.0409(19) -0.0091(14) -0.0013(15) -0.0032(13)
O22 0.0253(15) 0.0150(14) 0.0453(19) -0.0105(14) 0.0031(15) -0.0030(12)
O23 0.0246(17) 0.0371(19) 0.071(3) -0.0169(19) 0.0114(18) 0.0022(15)
O31 0.0375(18) 0.0220(15) 0.0235(15) -0.0026(13) 0.0065(14) -0.0052(14)
O32 0.0295(16) 0.0221(15) 0.0308(17) -0.0039(14) 0.0033(14) -0.0068(13)
O33 0.053(2) 0.043(2) 0.037(2) 0.0156(17) 0.0124(18) -0.0152(18)
N1 0.084(4) 0.027(2) 0.043(3) 0.010(2) -0.027(3) -0.013(2)
N2 0.026(2) 0.0220(19) 0.034(2) -0.0049(16) 0.0006(16) 0.0012(15)
N3 0.0216(18) 0.0249(19) 0.027(2) 0.0059(16) 0.0049(16) -0.0036(15)
N10 0.0193(17) 0.0182(17) 0.0209(17) -0.0031(14) 0.0029(14) -0.0009(14)
N20 0.0188(17) 0.0167(16) 0.0181(17) -0.0063(13) 0.0032(14) -0.0053(14)
N30 0.0241(18) 0.0231(18) 0.0200(18) -0.0023(14) 0.0036(15) -0.0088(15)
N40 0.0186(16) 0.0173(16) 0.0175(16) -0.0019(14) 0.0014(13) -0.0070(14)
C11 0.029(2) 0.021(2) 0.019(2) -0.0031(16) -0.0003(18) 0.0006(17)
C12 0.035(2) 0.019(2) 0.022(2) -0.0035(17) -0.0029(19) 0.0031(18)
C13 0.019(2) 0.021(2) 0.022(2) 0.0008(17) 0.0039(17) 0.0057(16)
C14 0.026(2) 0.026(2) 0.020(2) -0.0038(18) -0.0023(18) -0.0016(18)
C15 0.026(2) 0.020(2) 0.024(2) -0.0055(17) 0.0020(18) -0.0067(17)
C21 0.028(2) 0.0140(19) 0.038(3) -0.0032(18) -0.003(2) -0.0019(17)
C22 0.022(2) 0.016(2) 0.037(3) -0.0023(18) -0.0082(19) 0.0026(16)
C23 0.0152(18) 0.0160(19) 0.020(2) -0.0024(15) 0.0042(15) -0.0030(15)
C24 0.026(2) 0.0153(19) 0.026(2) 0.0025(17) -0.0051(18) -0.0035(17)
C25 0.026(2) 0.020(2) 0.027(2) -0.0006(18) -0.0079(19) -0.0004(18)
C31 0.037(2) 0.021(2) 0.021(2) 0.0032(17) -0.0019(19) -0.0035(18)
C32 0.033(2) 0.023(2) 0.017(2) 0.0042(17) -0.0030(18) -0.0023(18)
C33 0.021(2) 0.024(2) 0.018(2) 0.0012(17) 0.0020(16) -0.0072(17)
C34 0.021(2) 0.037(3) 0.025(2) -0.001(2) -0.0009(18) 0.0055(19)
C35 0.020(2) 0.044(3) 0.018(2) -0.006(2) -0.0009(17) -0.0021(19)
C41 0.025(2) 0.020(2) 0.030(2) -0.0041(18) 0.0101(19) -0.0037(17)
C42 0.023(2) 0.0156(19) 0.032(2) -0.0037(17) 0.0032(18) -0.0008(16)
C43 0.0177(18) 0.0155(18) 0.021(2) 0.0003(16) -0.0015(16) -0.0036(16)
C44 0.018(2) 0.018(2) 0.039(3) -0.0008(18) 0.0083(19) 0.0002(16)
C45 0.025(2) 0.0128(19) 0.033(2) -0.0020(17) 0.0025(18) -0.0012(16)

loop_
_atom_type_symbol
_atom_type_description
_atom_type_scat_dispersion_real
_atom_type_scat_dispersion_imag
_atom_type_scat_source
C C 0.0033 0.0016 'International Tables Vol C Tables 4.2.6.8 and 6.1.1.4'
H H 0.0000 0.0000 'International Tables Vol C Tables 4.2.6.8 and 6.1.1.4'
N N 0.0061 0.0033 'International Tables Vol C Tables 4.2.6.8 and 6.1.1.4'
O O 0.0106 0.0060 'International Tables Vol C Tables 4.2.6.8 and 6.1.1.4'
Sm Sm -0.1638 3.4418 'International Tables Vol C Tables 4.2.6.8 and 6.1.1.4'

loop_
_geom_angle_atom_site_label_1
_geom_angle_atom_site_label_2
_geom_angle_atom_site_label_3
_geom_angle
_geom_angle_site_symmetry_3
O2 Sm O4 154.26(10) .
O2 Sm O1 81.55(10) .
O4 Sm O1 75.06(10) .
O2 Sm O3 73.26(10) .
O4 Sm O3 88.73(9) .
O1 Sm O3 70.55(10) .
O2 Sm O31 119.42(10) .
O4 Sm O31 67.81(9) .
O1 Sm O31 81.42(10) .
O3 Sm O31 147.45(10) .
O2 Sm O11 119.48(10) .
O4 Sm O11 67.65(10) .
O1 Sm O11 123.93(10) .
O3 Sm O11 68.35(10) .
O31 Sm O11 118.24(10) .
O2 Sm O12 75.36(11) .
O4 Sm O12 117.17(10) .
O1 Sm O12 140.57(12) .
O3 Sm O12 72.38(12) .
O31 Sm O12 137.88(12) .
O11 Sm O12 49.56(10) .
O2 Sm O22 74.93(10) .
O4 Sm O22 129.38(9) .
O1 Sm O22 132.04(9) .
O3 Sm O22 136.57(10) .
O31 Sm O22 75.07(10) .
O11 Sm O22 104.02(10) .
O12 Sm O22 71.52(11) .
O2 Sm O21 120.58(10) .
O4 Sm O21 85.15(10) .
O1 Sm O21 149.40(10) .
O3 Sm O21 133.00(10) .
O31 Sm O21 69.46(11) .
O11 Sm O21 66.26(11) .
O12 Sm O21 69.46(12) .
O22 Sm O21 49.37(9) .
O2 Sm O32 70.36(10) .
O4 Sm O32 110.52(10) .
O1 Sm O32 70.23(9) .
O3 Sm O32 129.31(10) .
O31 Sm O32 49.16(9) .
O11 Sm O32 162.24(11) .
O12 Sm O32 128.03(10) .
O22 Sm O32 62.69(10) .
O21 Sm O32 96.10(10) .
N10 O1 Sm 124.2(2) .
N20 O2 Sm 137.7(2) .
N30 O3 Sm 117.1(2) .
N40 O4 Sm 122.8(2) .
N1 O11 Sm 96.6(3) .
N1 O12 Sm 96.1(3) .
N1 O13 O1W 120.5(7) .
N1 O13 O1W' 96.0(7) .
O1W O13 O1W' 28.3(6) .
N2 O21 Sm 97.3(2) .
N2 O22 Sm 97.5(2) .
N3 O31 Sm 99.8(2) .
N3 O32 Sm 94.2(2) .
O13 N1 O11 120.2(4) .
O13 N1 O12 122.3(5) .
O11 N1 O12 117.4(4) .
O13 N1 Sm 172.5(5) .
O11 N1 Sm 58.7(2) .
O12 N1 Sm 58.9(2) .
O23 N2 O21 122.3(4) .
O23 N2 O22 122.0(4) .
O21 N2 O22 115.7(3) .
O33 N3 O32 121.7(4) .
O33 N3 O31 121.9(4) .
O32 N3 O31 116.4(3) .
O1 N10 C11 119.3(3) .
O1 N10 C15 119.6(3) .
C11 N10 C15 121.1(4) .
O2 N20 C25 118.3(3) .
O2 N20 C21 120.4(3) .
C25 N20 C21 121.2(4) .
O3 N30 C35 119.7(4) .
O3 N30 C31 120.1(4) .
C35 N30 C31 120.1(4) .
O4 N40 C41 120.0(3) .
O4 N40 C45 119.7(3) .
C41 N40 C45 120.4(3) .
N10 C11 C12 120.1(4) .
C11 C12 C13 120.7(4) .
C12 C13 C14 117.1(4) .
C12 C13 C33 121.0(4) 7_565
C14 C13 C33 121.8(4) 7_565
C15 C14 C13 121.2(4) .
N10 C15 C14 119.6(4) .
N20 C21 C22 119.7(4) .
C21 C22 C23 121.5(4) .
C24 C23 C22 116.3(4) .
C24 C23 C43 121.8(4) 6_666
C22 C23 C43 121.9(4) 6_666
C25 C24 C23 120.9(4) .
N20 C25 C24 120.3(4) .
N30 C31 C32 120.7(4) .
C31 C32 C33 120.5(4) .
C34 C33 C32 116.9(4) .
C34 C33 C13 121.0(4) 7_566
C32 C33 C13 122.1(4) 7_566
C35 C34 C33 120.6(4) .
N30 C35 C34 121.2(4) .
N40 C41 C42 120.4(4) .
C41 C42 C43 121.0(4) .
C42 C43 C44 116.8(4) .
C42 C43 C23 121.8(4) 6_556
C44 C43 C23 121.4(4) 6_556
C45 C44 C43 120.8(4) .
N40 C45 C44 120.5(4) .

loop_
_geom_bond_atom_site_label_1
_geom_bond_atom_site_label_2
_geom_bond_distance
_geom_bond_site_symmetry_2
_geom_bond_publ_flag
Sm O1 2.483(3) . y
Sm O2 2.335(3) . y
Sm O3 2.492(3) . y
Sm O4 2.433(3) . y
Sm O11 2.565(3) . y
Sm O12 2.569(4) . y
Sm O22 2.575(3) . y
Sm O21 2.582(3) . y
Sm O31 2.521(3) . y
Sm O32 2.642(3) . y
O1 N10 1.326(4) . ?
O2 N20 1.326(4) . ?
O3 N30 1.333(4) . ?
O4 N40 1.333(4) . ?
O11 N1 1.254(5) . ?
O12 N1 1.264(5) . ?
O13 N1 1.234(6) . ?
O13 O1W 2.687(9) . ?
O13 O1W' 2.763(12) . ?
O21 N2 1.271(5) . ?
O22 N2 1.274(4) . ?
O23 N2 1.216(5) . ?
O31 N3 1.269(4) . ?
O32 N3 1.260(5) . ?
O33 N3 1.220(5) . ?
N10 C11 1.346(5) . ?
N10 C15 1.357(5) . ?
N20 C25 1.340(5) . ?
N20 C21 1.344(6) . ?
N30 C35 1.342(6) . ?
N30 C31 1.349(5) . ?
N40 C41 1.345(5) . ?
N40 C45 1.356(5) . ?
C11 C12 1.375(6) . ?
C12 C13 1.391(6) . ?
C13 C14 1.394(6) . ?
C13 C33 1.483(6) 7_565 ?
C14 C15 1.369(6) . ?
C21 C22 1.374(6) . ?
C22 C23 1.397(6) . ?
C23 C24 1.391(6) . ?
C23 C43 1.480(5) 6_666 ?
C24 C25 1.378(6) . ?
C31 C32 1.372(6) . ?
C32 C33 1.396(6) . ?
C33 C34 1.395(6) . ?
C33 C13 1.483(6) 7_566 ?
C34 C35 1.366(6) . ?
C41 C42 1.377(6) . ?
C42 C43 1.393(6) . ?
C43 C44 1.397(5) . ?
C43 C23 1.480(5) 6_556 ?
C44 C45 1.371(6) . ?
